data_7214565
loop_
_publ_author_name
'Hou, Duan-Chuan'
'Jiang, Gui-Yuan'
'Fu, Hong-Ru'
'Zhao, Zhen'
'Zhang, Jian'

_publ_section_title
;
 A microporous nickel--organic framework with an unusual 10-connected bct
 net and high capacity for CO2, H2 and hydrocarbons
;
_journal_issue 45
_journal_name_full CrystEngComm
_journal_page_first 9499
_journal_paper_doi 10.1039/c3ce40548f
_journal_volume 15
_journal_year 2013
_chemical_formula_sum 'C44 H43 N7 Ni3 O17'
_chemical_formula_weight 1117.98
_chemical_name_systematic
;
?
;
_space_group_IT_number 15
_symmetry_cell_setting monoclinic
_symmetry_space_group_name_Hall '-C 2yc'
_symmetry_space_group_name_H-M 'C 1 2/c 1'
_atom_sites_solution_hydrogens geom
_atom_sites_solution_primary direct
_atom_sites_solution_secondary difmap
_audit_creation_method SHELXL-97
_cell_angle_alpha 90.00
_cell_angle_beta 93.580(3)
_cell_angle_gamma 90.00
_cell_formula_units_Z 4
_cell_length_a 18.3877(7)
_cell_length_b 22.2348(8)
_cell_length_c 13.2146(5)
_cell_measurement_reflns_used 3656
_cell_measurement_temperature 293(2)
_cell_measurement_theta_max 28.0928
_cell_measurement_theta_min 2.3912
_cell_volume 5392.2(3)
_computing_cell_refinement 'Bruker FRAMBO'
_computing_data_collection 'Bruker FRAMBO'
_computing_data_reduction 'Bruker SAINT'
_computing_molecular_graphics 'Bruker SHELXTL'
_computing_publication_material 'Bruker SHELXTL'
_computing_structure_refinement 'SHELXL-97 (Sheldrick, 1997)'
_computing_structure_solution 'SHELXS-97 (Sheldrick, 1990)'
_diffrn_ambient_temperature 293(2)
_diffrn_measured_fraction_theta_full 0.999
_diffrn_measured_fraction_theta_max 0.999
_diffrn_measurement_device_type 'Bruker P4'
_diffrn_measurement_method '\w scans'
_diffrn_radiation_monochromator graphite
_diffrn_radiation_source 'fine-focus sealed tube'
_diffrn_radiation_type MoK\a
_diffrn_radiation_wavelength 0.71073
_diffrn_reflns_av_R_equivalents 0.0514
_diffrn_reflns_av_sigmaI/netI 0.0822
_diffrn_reflns_limit_h_max 21
_diffrn_reflns_limit_h_min -19
_diffrn_reflns_limit_k_max 26
_diffrn_reflns_limit_k_min -26
_diffrn_reflns_limit_l_max 15
_diffrn_reflns_limit_l_min -15
_diffrn_reflns_number 10825
_diffrn_reflns_theta_full 24.99
_diffrn_reflns_theta_max 24.99
_diffrn_reflns_theta_min 2.40
_diffrn_standards_decay_% none
_diffrn_standards_interval_count none
_diffrn_standards_interval_time 0
_diffrn_standards_number none
_exptl_absorpt_coefficient_mu 1.108
_exptl_absorpt_correction_T_max 1.00000
_exptl_absorpt_correction_T_min 0.92990
_exptl_absorpt_correction_type multi-scan
_exptl_absorpt_process_details CrystalClear
_exptl_crystal_colour green
_exptl_crystal_density_diffrn 1.377
_exptl_crystal_density_method 'not measured'
_exptl_crystal_description Prism
_exptl_crystal_F_000 2304
_exptl_crystal_size_max 0.30
_exptl_crystal_size_mid 0.20
_exptl_crystal_size_min 0.20
_refine_diff_density_max 1.285
_refine_diff_density_min -0.602
_refine_diff_density_rms 0.177
_refine_ls_extinction_method none
_refine_ls_goodness_of_fit_ref 1.424
_refine_ls_hydrogen_treatment constr
_refine_ls_matrix_type full
_refine_ls_number_parameters 289
_refine_ls_number_reflns 4754
_refine_ls_number_restraints 12
_refine_ls_restrained_S_all 1.424
_refine_ls_R_factor_all 0.1100
_refine_ls_R_factor_gt 0.0759
_refine_ls_shift/su_max 0.032
_refine_ls_shift/su_mean 0.002
_refine_ls_structure_factor_coef Fsqd
_refine_ls_weighting_details 'calc w=1/[\s^2^(Fo^2^)+(0.1000P)^2^+0.0000P] where P=(Fo^2^+2Fc^2^)/3'
_refine_ls_weighting_scheme calc
_refine_ls_wR_factor_gt 0.2259
_refine_ls_wR_factor_ref 0.2390
_reflns_number_gt 3354
_reflns_number_total 4754
_reflns_threshold_expression >2sigma(I)
_cod_data_source_file c3ce40548f.txt
_cod_data_source_block a
_cod_original_sg_symbol_H-M 'C 2/c'
_cod_database_code 7214565

loop_
_symmetry_equiv_pos_as_xyz
'x, y, z'
'-x, y, -z+1/2'
'x+1/2, y+1/2, z'
'-x+1/2, y+1/2, -z+1/2'
'-x, -y, -z'
'x, -y, z-1/2'
'-x+1/2, -y+1/2, -z'
'x+1/2, -y+1/2, z-1/2'

loop_
_atom_site_label
_atom_site_type_symbol
_atom_site_fract_x
_atom_site_fract_y
_atom_site_fract_z
_atom_site_U_iso_or_equiv
_atom_site_adp_type
_atom_site_occupancy
_atom_site_symmetry_multiplicity
_atom_site_calc_flag
_atom_site_refinement_flags
Ni1 Ni 1.19284(5) 0.78228(4) 0.74501(6) 0.0137(3) Uani 1 1 d .
Ni2 Ni 1.2500 0.7500 0.5000 0.0127(3) Uani 1 2 d S
O6 O 1.3031(3) 0.7821(2) 0.7387(3) 0.0221(12) Uani 1 1 d .
N1 N 1.0774(3) 0.7844(3) 0.7560(4) 0.0190(13) Uani 1 1 d .
O4 O 1.1877(2) 0.6912(2) 0.7283(3) 0.0177(11) Uani 1 1 d .
O2 O 1.3013(3) 0.3746(2) 0.7257(3) 0.0206(11) Uani 1 1 d .
O5 O 1.3379(3) 0.7809(2) 0.5802(4) 0.0248(12) Uani 1 1 d .
O7 O 1.1782(2) 0.7986(2) 0.5882(3) 0.0158(10) Uani 1 1 d .
N2 N 1.2201(3) 0.7651(3) 0.9035(4) 0.0190(13) Uani 1 1 d .
O3 O 1.2487(3) 0.6751(2) 0.5883(4) 0.0250(12) Uani 1 1 d .
O1 O 1.2721(4) 0.4014(3) 0.8819(4) 0.0490(19) Uani 1 1 d .
C16 C 1.1995(4) 0.7165(3) 0.9514(5) 0.0213(16) Uani 1 1 d .
H16A H 1.1642 0.6917 0.9198 0.026 Uiso 1 1 calc R
C15 C 1.2712(4) 0.7990(3) 0.9524(5) 0.0222(17) Uani 1 1 d .
H15A H 1.2875 0.8336 0.9215 0.027 Uiso 1 1 calc R
C6 C 1.2739(4) 0.4938(4) 0.6574(6) 0.0296(19) Uani 1 1 d .
H6A H 1.2913 0.4670 0.6106 0.036 Uiso 1 1 calc R
C12 C 1.3487(4) 0.7822(3) 0.6744(5) 0.0191(16) Uani 1 1 d .
C8 C 1.2222(4) 0.6587(3) 0.6693(5) 0.0167(15) Uani 1 1 d .
C10 C 1.4277(4) 0.7840(3) 0.7139(5) 0.0190(16) Uani 1 1 d .
C4 C 1.2330(4) 0.5936(3) 0.6978(5) 0.0191(16) Uani 1 1 d .
C7 C 1.2801(4) 0.4117(3) 0.7903(5) 0.0235(17) Uani 1 1 d .
C14 C 1.0378(4) 0.8347(4) 0.7526(7) 0.038(2) Uani 1 1 d .
H14A H 1.0620 0.8715 0.7539 0.046 Uiso 1 1 calc R
C5 C 1.2593(4) 0.5532(3) 0.6300(5) 0.0283(19) Uani 1 1 d .
H5A H 1.2674 0.5659 0.5646 0.034 Uiso 1 1 calc R
C1 C 1.2623(4) 0.4751(3) 0.7552(5) 0.0209(16) Uani 1 1 d .
C3 C 1.2179(4) 0.5743(3) 0.7945(6) 0.0305(19) Uani 1 1 d .
H3A H 1.1979 0.6006 0.8398 0.037 Uiso 1 1 calc R
C2 C 1.2332(5) 0.5151(4) 0.8225(6) 0.033(2) Uani 1 1 d .
H2A H 1.2239 0.5021 0.8874 0.039 Uiso 1 1 calc R
C11 C 1.4821(4) 0.7848(4) 0.6465(6) 0.035(2) Uani 1 1 d .
H11A H 1.4704 0.7851 0.5770 0.042 Uiso 1 1 calc R
C9 C 1.4453(4) 0.7851(4) 0.8163(6) 0.029(2) Uani 1 1 d .
H9A H 1.4084 0.7860 0.8613 0.035 Uiso 1 1 calc R
C13 C 1.0372(4) 0.7341(4) 0.7544(8) 0.044(3) Uani 1 1 d .
H13A H 1.0612 0.6973 0.7595 0.053 Uiso 1 1 calc R
N4 N 0.4807(6) 0.9137(4) 0.5092(8) 0.087(3) Uiso 1 1 d D
O9 O 0.5893(6) 0.8915(5) 0.4710(9) 0.128(4) Uiso 1 1 d D
C22 C 0.5494(8) 0.9142(4) 0.5320(10) 0.085(4) Uiso 1 1 d D
C24 C 0.4523(9) 0.8863(6) 0.4123(12) 0.120(6) Uiso 1 1 d D
H24A H 0.4922 0.8712 0.3763 0.180 Uiso 1 1 calc R
H24B H 0.4265 0.9162 0.3718 0.180 Uiso 1 1 calc R
H24C H 0.4199 0.8539 0.4261 0.180 Uiso 1 1 calc R
C23 C 0.4313(10) 0.9403(6) 0.5799(14) 0.153(7) Uiso 1 1 d D
H23A H 0.4591 0.9559 0.6379 0.230 Uiso 1 1 calc R
H23B H 0.3982 0.9101 0.6012 0.230 Uiso 1 1 calc R
H23C H 0.4042 0.9724 0.5467 0.230 Uiso 1 1 calc R
C21 C 0.5771(8) 0.9425(6) 0.6317(11) 0.120(6) Uiso 1 1 d D
H21A H 0.6293 0.9396 0.6385 0.180 Uiso 1 1 calc R
H21B H 0.5566 0.9217 0.6869 0.180 Uiso 1 1 calc R
H21C H 0.5629 0.9840 0.6326 0.180 Uiso 1 1 calc R
O8 O 1.0352(5) 0.8387(3) 0.5162(7) 0.025(2) Uiso 0.50 1 d PD
C20 C 0.8978(10) 0.8501(7) 0.4713(13) 0.054(5) Uiso 0.50 1 d PD
H20A H 0.9249 0.8369 0.5316 0.080 Uiso 0.50 1 calc PR
H20B H 0.8655 0.8187 0.4470 0.080 Uiso 0.50 1 calc PR
H20C H 0.8699 0.8851 0.4864 0.080 Uiso 0.50 1 calc PR
C18 C 1.0225(10) 0.8565(4) 0.4287(9) 0.081(8) Uiso 0.50 1 d PD
C17 C 1.0754(12) 0.8705(8) 0.3544(15) 0.074(7) Uiso 0.50 1 d PD
H17A H 1.1232 0.8722 0.3818 0.088 Uiso 0.50 1 calc PR
N3 N 0.9476(9) 0.8647(6) 0.3942(14) 0.107(8) Uiso 0.50 1 d PD
C19 C 0.9338(17) 0.8862(10) 0.2890(14) 0.144(14) Uiso 0.50 1 d PD
H19A H 0.9256 0.9272 0.2949 0.173 Uiso 0.50 1 calc PR

loop_
_atom_site_aniso_label
_atom_site_aniso_U_11
_atom_site_aniso_U_22
_atom_site_aniso_U_33
_atom_site_aniso_U_23
_atom_site_aniso_U_13
_atom_site_aniso_U_12
Ni1 0.0130(5) 0.0125(5) 0.0155(5) -0.0002(4) 0.0003(3) -0.0003(4)
Ni2 0.0145(7) 0.0101(6) 0.0133(6) 0.0013(5) -0.0014(5) -0.0005(5)
O6 0.014(3) 0.033(3) 0.019(3) 0.001(2) -0.002(2) -0.001(2)
N1 0.018(3) 0.017(3) 0.022(3) 0.000(3) 0.000(2) 0.000(3)
O4 0.022(3) 0.008(2) 0.023(3) 0.002(2) 0.005(2) 0.003(2)
O2 0.025(3) 0.015(3) 0.023(3) 0.003(2) 0.007(2) 0.005(2)
O5 0.017(3) 0.035(3) 0.022(3) -0.003(2) -0.006(2) -0.007(2)
O7 0.022(3) 0.011(2) 0.015(2) -0.001(2) 0.0028(19) 0.002(2)
N2 0.021(3) 0.021(3) 0.016(3) 0.001(3) 0.005(2) 0.003(3)
O3 0.038(3) 0.014(3) 0.024(3) 0.004(2) 0.009(2) 0.006(2)
O1 0.104(6) 0.023(3) 0.021(3) 0.003(3) 0.012(3) 0.021(3)
C16 0.024(4) 0.019(4) 0.021(4) -0.007(3) 0.001(3) -0.003(3)
C15 0.022(4) 0.022(4) 0.022(4) 0.000(3) 0.002(3) -0.006(3)
C6 0.049(5) 0.023(4) 0.018(4) 0.002(3) 0.012(3) 0.006(4)
C12 0.019(4) 0.021(4) 0.018(4) 0.000(3) -0.001(3) -0.004(3)
C8 0.009(3) 0.020(4) 0.020(4) 0.004(3) -0.004(3) 0.000(3)
C10 0.009(3) 0.024(4) 0.024(4) 0.000(3) 0.002(3) -0.002(3)
C4 0.018(4) 0.016(4) 0.023(4) 0.003(3) 0.000(3) 0.002(3)
C7 0.032(4) 0.013(4) 0.026(4) 0.004(3) 0.003(3) 0.002(3)
C14 0.026(4) 0.022(4) 0.067(6) -0.005(4) 0.007(4) -0.008(4)
C5 0.048(5) 0.022(4) 0.015(4) 0.008(3) 0.005(3) 0.005(4)
C1 0.023(4) 0.015(4) 0.025(4) -0.001(3) -0.001(3) -0.002(3)
C3 0.045(5) 0.019(4) 0.028(4) -0.003(4) 0.015(4) 0.008(4)
C2 0.052(6) 0.022(4) 0.027(4) 0.009(4) 0.017(4) 0.011(4)
C11 0.024(4) 0.058(6) 0.021(4) 0.001(4) -0.003(3) -0.005(4)
C9 0.013(4) 0.053(6) 0.022(4) -0.001(4) 0.001(3) 0.004(4)
C13 0.020(4) 0.016(4) 0.096(8) 0.000(5) 0.010(5) -0.001(4)

loop_
_atom_type_symbol
_atom_type_description
_atom_type_scat_dispersion_real
_atom_type_scat_dispersion_imag
_atom_type_scat_source
C C 0.0033 0.0016 'International Tables Vol C Tables 4.2.6.8 and 6.1.1.4'
H H 0.0000 0.0000 'International Tables Vol C Tables 4.2.6.8 and 6.1.1.4'
N N 0.0061 0.0033 'International Tables Vol C Tables 4.2.6.8 and 6.1.1.4'
O O 0.0106 0.0060 'International Tables Vol C Tables 4.2.6.8 and 6.1.1.4'
Ni Ni 0.3393 1.1124 'International Tables Vol C Tables 4.2.6.8 and 6.1.1.4'

loop_
_geom_angle_atom_site_label_1
_geom_angle_atom_site_label_2
_geom_angle_atom_site_label_3
_geom_angle
_geom_angle_site_symmetry_1
_geom_angle_site_symmetry_3
O6 Ni1 O4 91.94(19) . .
O6 Ni1 O2 88.3(2) . 4_756
O4 Ni1 O2 175.55(18) . 4_756
O6 Ni1 O7 91.54(18) . .
O4 Ni1 O7 93.54(18) . .
O2 Ni1 O7 90.90(18) 4_756 .
O6 Ni1 N1 178.1(2) . .
O4 Ni1 N1 89.4(2) . .
O2 Ni1 N1 90.3(2) 4_756 .
O7 Ni1 N1 89.8(2) . .
O6 Ni1 N2 82.4(2) . .
O4 Ni1 N2 86.3(2) . .
O2 Ni1 N2 89.3(2) 4_756 .
O7 Ni1 N2 173.9(2) . .
N1 Ni1 N2 96.3(2) . .
O5 Ni2 O5 180.0(3) 7_766 .
O5 Ni2 O3 89.1(2) 7_766 .
O5 Ni2 O3 90.9(2) . .
O5 Ni2 O3 90.9(2) 7_766 7_766
O5 Ni2 O3 89.1(2) . 7_766
O3 Ni2 O3 180.0(3) . 7_766
O5 Ni2 O7 87.45(19) 7_766 .
O5 Ni2 O7 92.55(19) . .
O3 Ni2 O7 94.11(18) . .
O3 Ni2 O7 85.89(18) 7_766 .
O5 Ni2 O7 92.55(19) 7_766 7_766
O5 Ni2 O7 87.45(19) . 7_766
O3 Ni2 O7 85.89(18) . 7_766
O3 Ni2 O7 94.11(18) 7_766 7_766
O7 Ni2 O7 180.000(1) . 7_766
C12 O6 Ni1 138.8(5) . .
C13 N1 C14 113.6(7) . .
C13 N1 Ni1 122.0(5) . .
C14 N1 Ni1 123.9(5) . .
C8 O4 Ni1 127.9(4) . .
C7 O2 Ni1 121.9(4) . 4_746
C12 O5 Ni2 127.5(5) . .
Ni1 O7 Ni2 114.2(2) . .
C16 N2 C15 116.3(6) . .
C16 N2 Ni1 123.6(5) . .
C15 N2 Ni1 118.9(5) . .
C8 O3 Ni2 138.1(5) . .
N2 C16 C15 122.2(7) . 7_767
N2 C16 H16A 118.9 . .
C15 C16 H16A 118.9 7_767 .
N2 C15 C16 121.4(7) . 7_767
N2 C15 H15A 119.3 . .
C16 C15 H15A 119.3 7_767 .
C1 C6 C5 119.3(7) . .
C1 C6 H6A 120.3 . .
C5 C6 H6A 120.3 . .
O6 C12 O5 128.0(7) . .
O6 C12 C10 116.3(6) . .
O5 C12 C10 115.7(6) . .
O3 C8 O4 126.6(7) . .
O3 C8 C4 116.1(6) . .
O4 C8 C4 117.3(6) . .
C9 C10 C11 120.0(7) . .
C9 C10 C12 120.2(6) . .
C11 C10 C12 119.8(7) . .
C5 C4 C3 119.6(7) . .
C5 C4 C8 120.7(6) . .
C3 C4 C8 119.7(6) . .
O1 C7 O2 126.4(7) . .
O1 C7 C1 115.5(6) . .
O2 C7 C1 118.1(6) . .
N1 C14 C14 123.0(4) . 2_756
N1 C14 H14A 118.5 . .
C14 C14 H14A 118.5 2_756 .
C4 C5 C6 121.3(7) . .
C4 C5 H5A 119.4 . .
C6 C5 H5A 119.4 . .
C6 C1 C2 119.5(7) . .
C6 C1 C7 121.5(7) . .
C2 C1 C7 119.0(7) . .
C2 C3 C4 119.2(7) . .
C2 C3 H3A 120.4 . .
C4 C3 H3A 120.4 . .
C3 C2 C1 121.0(7) . .
C3 C2 H2A 119.5 . .
C1 C2 H2A 119.5 . .
C9 C11 C10 119.3(7) 2_856 .
C9 C11 H11A 120.4 2_856 .
C10 C11 H11A 120.4 . .
C11 C9 C10 120.7(7) 2_856 .
C11 C9 H9A 119.7 2_856 .
C10 C9 H9A 119.7 . .
N1 C13 C13 123.4(5) . 2_756
N1 C13 H13A 118.3 . .
C13 C13 H13A 118.3 2_756 .
C22 N4 C24 119.7(13) . .
C22 N4 C23 119.2(14) . .
C24 N4 C23 121.1(13) . .
O9 C22 N4 117.5(14) . .
O9 C22 C21 123.7(15) . .
N4 C22 C21 118.7(14) . .
N4 C24 H24A 109.5 . .
N4 C24 H24B 109.5 . .
H24A C24 H24B 109.5 . .
N4 C24 H24C 109.5 . .
H24A C24 H24C 109.5 . .
H24B C24 H24C 109.5 . .
N4 C23 H23A 109.5 . .
N4 C23 H23B 109.5 . .
H23A C23 H23B 109.5 . .
N4 C23 H23C 109.5 . .
H23A C23 H23C 109.5 . .
H23B C23 H23C 109.5 . .
C22 C21 H21A 109.5 . .
C22 C21 H21B 109.5 . .
H21A C21 H21B 109.5 . .
C22 C21 H21C 109.5 . .
H21A C21 H21C 109.5 . .
H21B C21 H21C 109.5 . .
N3 C20 H20A 109.5 . .
N3 C20 H20B 109.5 . .
H20A C20 H20B 109.5 . .
N3 C20 H20C 109.5 . .
H20A C20 H20C 109.5 . .
H20B C20 H20C 109.5 . .
O8 C18 N3 117.4(16) . .
O8 C18 C17 127.4(17) . .
N3 C18 C17 115.2(15) . .
C18 C17 C19 132.9(17) . 2_755
C18 C17 H17A 113.6 . .
C19 C17 H17A 113.5 2_755 .
C18 N3 C20 112.6(16) . .
C18 N3 C19 116.4(17) . .
C20 N3 C19 131.0(13) . .
N3 C19 C17 150.3(9) . 2_755
N3 C19 H19A 104.8 . .
C17 C19 H19A 104.8 2_755 .

loop_
_geom_bond_atom_site_label_1
_geom_bond_atom_site_label_2
_geom_bond_distance
_geom_bond_site_symmetry_2
Ni1 O6 2.034(5) .
Ni1 O4 2.039(5) .
Ni1 O2 2.090(5) 4_756
Ni1 O7 2.104(4) .
Ni1 N1 2.138(6) .
Ni1 N2 2.157(6) .
Ni2 O5 1.999(5) 7_766
Ni2 O5 1.999(5) .
Ni2 O3 2.035(5) .
Ni2 O3 2.035(5) 7_766
Ni2 O7 2.112(4) .
Ni2 O7 2.112(4) 7_766
O6 C12 1.230(8) .
N1 C13 1.339(10) .
N1 C14 1.334(10) .
O4 C8 1.263(8) .
O2 C7 1.267(8) .
O2 Ni1 2.090(5) 4_746
O5 C12 1.249(8) .
N2 C16 1.321(9) .
N2 C15 1.339(9) .
O3 C8 1.257(8) .
O1 C7 1.251(8) .
C16 C15 1.393(10) 7_767
C16 H16A 0.9300 .
C15 C16 1.393(10) 7_767
C15 H15A 0.9300 .
C6 C1 1.387(10) .
C6 C5 1.391(11) .
C6 H6A 0.9300 .
C12 C10 1.513(9) .
C8 C4 1.505(9) .
C10 C9 1.371(10) .
C10 C11 1.381(10) .
C4 C5 1.378(10) .
C4 C3 1.392(10) .
C7 C1 1.513(10) .
C14 C14 1.387(15) 2_756
C14 H14A 0.9300 .
C5 H5A 0.9300 .
C1 C2 1.389(10) .
C3 C2 1.392(10) .
C3 H3A 0.9300 .
C2 H2A 0.9300 .
C11 C9 1.393(10) 2_856
C11 H11A 0.9300 .
C9 C11 1.393(10) 2_856
C9 H9A 0.9300 .
C13 C13 1.365(16) 2_756
C13 H13A 0.9300 .
N4 C22 1.279(16) .
N4 C24 1.483(17) .
N4 C23 1.467(18) .
O9 C22 1.231(15) .
C22 C21 1.519(18) .
C24 H24A 0.9600 .
C24 H24B 0.9600 .
C24 H24C 0.9600 .
C23 H23A 0.9600 .
C23 H23B 0.9600 .
C23 H23C 0.9600 .
C21 H21A 0.9600 .
C21 H21B 0.9600 .
C21 H21C 0.9600 .
O8 C18 1.231(9) .
C20 N3 1.449(9) .
C20 H20A 0.9600 .
C20 H20B 0.9600 .
C20 H20C 0.9600 .
C18 N3 1.436(10) .
C18 C17 1.459(10) .
C17 C19 1.92(3) 2_755
C17 H17A 0.9300 .
N3 C19 1.477(9) .
C19 C17 1.92(3) 2_755
C19 H19A 0.9300 .
